data_4024811
loop_
_publ_author_name
'Christopher W. Bond'
'Alexander J. Cresswell'
'Stephen G. Davies'
'Ai M. Fletcher'
'Wataru Kurosawa'
'James A. Lee'
'Paul M. Roberts'
'Angela J. Russell'
'Andrew D. Smith'
'James E. Thomson'

_publ_contact_author_address
;Department of Chemistry
Chemistry Research laboratory
University of Oxford
Mansfield Road
Oxford
OX1 3TA
UK
;
_publ_contact_author_email steve.davies@chem.ox.ac.uk
_publ_contact_author_fax '+44 1865 275633'
_publ_contact_author_name 'Stephen G. Davies'
_publ_contact_author_phone '+44 1865 275695'
_publ_section_title
;
Ammonium-Directed Oxidation of Cyclic Allylic and Homoallylic Amines
;
_journal_name_full 'Journal of Organic Chemistry'
_journal_page_first 6735
_journal_page_last 6748
_journal_paper_doi 10.1021/jo9012783
_journal_volume 74
_journal_year 2009
_chemical_formula_moiety 'C21 H26 B1 F4 N1 O3'
_chemical_formula_sum 'C21 H26 B F4 N O3'
_chemical_formula_weight 427.25
_space_group_IT_number 2
_symmetry_cell_setting triclinic
_symmetry_space_group_name_Hall '-P 1'
_symmetry_space_group_name_H-M 'P -1'
_atom_sites_solution_hydrogens geom
_atom_sites_solution_primary direct
_audit_creation_date 08-06-24
_audit_creation_method CRYSTALS_ver_12.85
_cell_angle_alpha 106.3042(9)
_cell_angle_beta 91.0410(8)
_cell_angle_gamma 95.2761(9)
_cell_formula_units_Z 2
_cell_length_a 8.8068(2)
_cell_length_b 10.2538(2)
_cell_length_c 11.8459(2)
_cell_measurement_reflns_used 3761
_cell_measurement_temperature 150
_cell_measurement_theta_max 27
_cell_measurement_theta_min 5
_cell_volume 1021.27(4)
_computing_cell_refinement 'DENZO/SCALEPACK (Otwinowski & Minor, 1997)'
_computing_data_collection 'COLLECT (Nonius, 1997-2001).'
_computing_data_reduction 'DENZO/SCALEPACK (Otwinowski & Minor, 1997)'
_computing_molecular_graphics 'CAMERON (Watkin et al., 1996)'
_computing_publication_material 'CRYSTALS (Betteridge et al., 2003)'
_computing_structure_refinement 'CRYSTALS (Betteridge et al., 2003)'
_computing_structure_solution 'SIR92 (Altomare et al., 1994)'
_diffrn_ambient_temperature 150
_diffrn_measured_fraction_theta_full 0.990
_diffrn_measured_fraction_theta_max 0.988
_diffrn_measurement_device 'Nonius KappaCCD'
_diffrn_measurement_device_type Area
_diffrn_measurement_method \w
_diffrn_radiation_monochromator graphite
_diffrn_radiation_type 'Mo K\a'
_diffrn_radiation_wavelength 0.71073
_diffrn_reflns_av_R_equivalents 0.016
_diffrn_reflns_limit_h_max 11
_diffrn_reflns_limit_h_min -11
_diffrn_reflns_limit_k_max 12
_diffrn_reflns_limit_k_min -13
_diffrn_reflns_limit_l_max 15
_diffrn_reflns_limit_l_min -13
_diffrn_reflns_number 7652
_diffrn_reflns_theta_full 26.631
_diffrn_reflns_theta_max 27.455
_diffrn_reflns_theta_min 5.194
_diffrn_standards_number 0
_exptl_absorpt_coefficient_mu 0.115
_exptl_absorpt_correction_T_max 0.97
_exptl_absorpt_correction_T_min 0.97
_exptl_absorpt_correction_type multi-scan
_exptl_absorpt_process_details 'DENZO/SCALEPACK (Otwinowski & Minor, 1997)'
_exptl_crystal_colour colourless
_exptl_crystal_density_diffrn 1.389
_exptl_crystal_density_method 'not measured'
_exptl_crystal_description plate
_exptl_crystal_F_000 448
_exptl_crystal_size_max 0.50
_exptl_crystal_size_mid 0.30
_exptl_crystal_size_min 0.30
_refine_diff_density_max 0.36
_refine_diff_density_min -0.30
_refine_ls_extinction_method None
_refine_ls_goodness_of_fit_ref 1.3059
_refine_ls_hydrogen_treatment constr
_refine_ls_matrix_type full
_refine_ls_number_parameters 271
_refine_ls_number_reflns 3546
_refine_ls_number_restraints 0
_refine_ls_R_factor_all 0.0553
_refine_ls_R_factor_gt 0.0425
_refine_ls_shift/su_max 0.000444
_refine_ls_structure_factor_coef Fsqd
_refine_ls_weighting_details
;
 Method, part 1, Chebychev polynomial, (Watkin, 1994, Prince, 1982) 
 [weight] = 1.0/[A~0~*T~0~(x)+A~1~*T~1~(x) ... +A~n-1~]*T~n-1~(x)] 
 where A~i~ are the Chebychev coefficients listed below and x= Fcalc/Fmax 
 Method = Robust Weighting (Prince, 1982) 
 W = [weight] * [1-(deltaF/6*sigmaF)^2^]^2^ 
 A~i~ are: 
 13.0 13.2 4.39 
;
_refine_ls_weighting_scheme calc
_refine_ls_wR_factor_all 0.0540
_refine_ls_wR_factor_gt 0.0516
_refine_ls_wR_factor_ref 0.0506
_reflns_limit_h_max 11
_reflns_limit_h_min -11
_reflns_limit_k_max 12
_reflns_limit_k_min -13
_reflns_limit_l_max 15
_reflns_limit_l_min 0
_reflns_number_gt 3790
_reflns_number_total 4629
_reflns_threshold_expression I>2.0\s(I)
_oxford_diffrn_Wilson_B_factor 2.27
_oxford_diffrn_Wilson_scale 0.56
_oxford_refine_ls_r_factor_ref 0.0391
_oxford_refine_ls_scale 1.361(3)
_oxford_reflns_number_all 4629
_oxford_reflns_threshold_expression_ref I>3.0\s(I)
_oxford_structure_analysis_title '6241406 SGD112'
_cod_data_source_file jo9012783_si_006.cif
_cod_data_source_block 1
_cod_depositor_comments
;
The following automatic conversions were performed:
'_symmetry_cell_setting' value 'Triclinic' changed to 'triclinic'
according to '/home/saulius/struct/CIF-dictionaries/cif_core.dic'
dictionary named 'cif_core.dic' version 2.4.1 from 2010-06-29.

Automatic conversion script
Id: cif_fix_enum 1527 2010-12-29 10:47:43Z saulius 
;
_cod_original_sg_symbol_H-M 'P -1 '
_cod_original_formula_sum 'C21 H26 B1 F4 N1 O3'
_cod_database_code 4024811

loop_
_symmetry_equiv_pos_as_xyz
x,y,z
-x,-y,-z

loop_
_atom_site_label
_atom_site_type_symbol
_atom_site_fract_x
_atom_site_fract_y
_atom_site_fract_z
_atom_site_U_iso_or_equiv
_atom_site_occupancy
_atom_site_adp_type
_atom_site_refinement_flags_posn
_atom_site_refinement_flags_adp
_atom_site_refinement_flags_occupancy
_atom_site_disorder_assembly
_atom_site_disorder_group
_oxford_atom_site_special_shape
_atom_site_attached_hydrogens
F1 F 0.63874(11) -0.05895(10) -0.25163(10) 0.0401 1.0000 Uani . . . . . . .
B2 B 0.7476(2) -0.15013(19) -0.25340(16) 0.0243 1.0000 Uani . . . . . . .
F3 F 0.79612(14) -0.13619(12) -0.13799(9) 0.0514 1.0000 Uani . . . . . . .
F4 F 0.68359(12) -0.28245(10) -0.30568(10) 0.0419 1.0000 Uani . . . . . . .
F5 F 0.87004(12) -0.11980(12) -0.31504(10) 0.0503 1.0000 Uani . . . . . . .
O6 O 0.67093(12) 0.02357(11) 0.06449(9) 0.0292 1.0000 Uani . . . . . . .
C7 C 0.80001(17) 0.12143(15) 0.10711(13) 0.0196 1.0000 Uani . . . . . . .
C8 C 0.77359(16) 0.19419(14) 0.23745(12) 0.0174 1.0000 Uani . . . . . . .
N9 N 0.68892(13) 0.09516(12) 0.29370(10) 0.0160 1.0000 Uani . . . . . . .
C10 C 0.63173(16) 0.15884(15) 0.41547(12) 0.0192 1.0000 Uani . . . . . . .
C11 C 0.75354(16) 0.22575(15) 0.51003(12) 0.0198 1.0000 Uani . . . . . . .
C12 C 0.79731(18) 0.15606(16) 0.58860(13) 0.0251 1.0000 Uani . . . . . . .
C13 C 0.90067(19) 0.21929(18) 0.68214(14) 0.0321 1.0000 Uani . . . . . . .
C14 C 0.96027(19) 0.35258(19) 0.69814(15) 0.0343 1.0000 Uani . . . . . . .
C15 C 0.9168(2) 0.42387(18) 0.62175(15) 0.0333 1.0000 Uani . . . . . . .
C16 C 0.81374(19) 0.36066(16) 0.52788(14) 0.0264 1.0000 Uani . . . . . . .
C17 C 0.78131(16) -0.02264(14) 0.29443(13) 0.0182 1.0000 Uani . . . . . . .
C18 C 0.68108(17) -0.14680(15) 0.30216(13) 0.0203 1.0000 Uani . . . . . . .
C19 C 0.70596(19) -0.20674(16) 0.39171(14) 0.0257 1.0000 Uani . . . . . . .
C20 C 0.6188(2) -0.32699(16) 0.39301(16) 0.0326 1.0000 Uani . . . . . . .
C21 C 0.5064(2) -0.38649(17) 0.30595(17) 0.0347 1.0000 Uani . . . . . . .
C22 C 0.48094(19) -0.32664(17) 0.21746(16) 0.0336 1.0000 Uani . . . . . . .
C23 C 0.56840(18) -0.20827(16) 0.21453(15) 0.0274 1.0000 Uani . . . . . . .
C24 C 0.68426(18) 0.31640(16) 0.23536(13) 0.0240 1.0000 Uani . . . . . . .
C25 C 0.66692(18) 0.31376(18) 0.10570(14) 0.0290 1.0000 Uani . . . . . . .
C26 C 0.79473(17) 0.23456(16) 0.04703(13) 0.0230 1.0000 Uani . . . . . . .
O27 O 0.93463(12) 0.32714(10) 0.07898(9) 0.0242 1.0000 Uani . . . . . . .
C28 C 1.05517(18) 0.29134(16) 0.01155(14) 0.0231 1.0000 Uani . . . . . . .
O29 O 1.04917(13) 0.18984(12) -0.07010(9) 0.0311 1.0000 Uani . . . . . . .
C30 C 1.19023(19) 0.39490(17) 0.05141(16) 0.0337 1.0000 Uani . . . . . . .
H71 H 0.8977 0.0796 0.0969 0.0233 1.0000 Uiso R . . . . . .
H81 H 0.8732 0.2253 0.2817 0.0214 1.0000 Uiso R . . . . . .
H101 H 0.5735 0.0816 0.4352 0.0245 1.0000 Uiso R . . . . . .
H102 H 0.5621 0.2258 0.4073 0.0236 1.0000 Uiso R . . . . . .
H121 H 0.7543 0.0634 0.5780 0.0321 1.0000 Uiso R . . . . . .
H131 H 0.9298 0.1686 0.7358 0.0394 1.0000 Uiso R . . . . . .
H141 H 1.0333 0.3963 0.7633 0.0405 1.0000 Uiso R . . . . . .
H151 H 0.9561 0.5182 0.6324 0.0397 1.0000 Uiso R . . . . . .
H161 H 0.7819 0.4124 0.4747 0.0315 1.0000 Uiso R . . . . . .
H172 H 0.8565 0.0114 0.3624 0.0222 1.0000 Uiso R . . . . . .
H171 H 0.8330 -0.0444 0.2201 0.0233 1.0000 Uiso R . . . . . .
H191 H 0.7858 -0.1639 0.4537 0.0335 1.0000 Uiso R . . . . . .
H201 H 0.6385 -0.3671 0.4560 0.0428 1.0000 Uiso R . . . . . .
H211 H 0.4449 -0.4699 0.3063 0.0426 1.0000 Uiso R . . . . . .
H221 H 0.4016 -0.3699 0.1571 0.0416 1.0000 Uiso R . . . . . .
H231 H 0.5522 -0.1661 0.1521 0.0336 1.0000 Uiso R . . . . . .
H242 H 0.5843 0.3084 0.2696 0.0324 1.0000 Uiso R . . . . . .
H241 H 0.7435 0.4021 0.2795 0.0329 1.0000 Uiso R . . . . . .
H251 H 0.6743 0.4081 0.0961 0.0393 1.0000 Uiso R . . . . . .
H252 H 0.5679 0.2613 0.0700 0.0398 1.0000 Uiso R . . . . . .
H261 H 0.7810 0.1981 -0.0400 0.0281 1.0000 Uiso R . . . . . .
H301 H 1.2754 0.3684 0.0009 0.0538 1.0000 Uiso R . . . . . .
H303 H 1.1625 0.4836 0.0489 0.0541 1.0000 Uiso R . . . . . .
H302 H 1.2197 0.3998 0.1332 0.0539 1.0000 Uiso R . . . . . .
H91 H 0.6028 0.0573 0.2439 0.0261 1.0000 Uiso R . . . . . .
H61 H 0.6893 -0.0247 -0.0038 0.0448 1.0000 Uiso R . . . . . .

loop_
_atom_site_aniso_label
_atom_site_aniso_U_11
_atom_site_aniso_U_22
_atom_site_aniso_U_33
_atom_site_aniso_U_23
_atom_site_aniso_U_13
_atom_site_aniso_U_12
F1 0.0241(5) 0.0373(6) 0.0594(7) 0.0139(5) -0.0062(5) 0.0068(4)
B2 0.0211(9) 0.0289(10) 0.0227(9) 0.0073(8) -0.0018(7) 0.0027(7)
F3 0.0757(8) 0.0529(7) 0.0262(6) 0.0088(5) -0.0118(5) 0.0205(6)
F4 0.0390(6) 0.0292(6) 0.0505(7) 0.0021(5) -0.0027(5) -0.0032(5)
F5 0.0332(6) 0.0582(8) 0.0612(8) 0.0208(6) 0.0151(5) -0.0004(5)
O6 0.0303(6) 0.0315(6) 0.0186(6) 0.0001(5) 0.0002(5) -0.0118(5)
C7 0.0190(7) 0.0197(7) 0.0180(7) 0.0030(6) 0.0014(6) -0.0014(6)
C8 0.0162(7) 0.0181(7) 0.0181(7) 0.0056(6) 0.0028(6) 0.0002(6)
N9 0.0146(6) 0.0169(6) 0.0160(6) 0.0038(5) 0.0014(5) 0.0014(5)
C10 0.0183(7) 0.0215(8) 0.0173(7) 0.0039(6) 0.0045(6) 0.0036(6)
C11 0.0190(7) 0.0231(8) 0.0162(7) 0.0025(6) 0.0040(6) 0.0046(6)
C12 0.0297(9) 0.0242(8) 0.0208(8) 0.0035(7) 0.0026(7) 0.0081(7)
C13 0.0342(9) 0.0400(10) 0.0210(8) 0.0036(8) -0.0019(7) 0.0152(8)
C14 0.0265(9) 0.0450(11) 0.0234(9) -0.0031(8) -0.0024(7) 0.0032(8)
C15 0.0333(10) 0.0320(9) 0.0274(9) -0.0003(8) 0.0027(7) -0.0071(8)
C16 0.0315(9) 0.0251(8) 0.0215(8) 0.0053(7) 0.0035(7) 0.0007(7)
C17 0.0175(7) 0.0171(7) 0.0204(8) 0.0049(6) 0.0016(6) 0.0041(6)
C18 0.0209(8) 0.0169(7) 0.0230(8) 0.0039(6) 0.0065(6) 0.0052(6)
C19 0.0311(9) 0.0222(8) 0.0251(8) 0.0061(7) 0.0091(7) 0.0097(7)
C20 0.0443(11) 0.0236(9) 0.0370(10) 0.0147(8) 0.0219(8) 0.0160(8)
C21 0.0325(10) 0.0177(8) 0.0529(12) 0.0069(8) 0.0205(9) 0.0037(7)
C22 0.0286(9) 0.0232(9) 0.0443(11) 0.0029(8) 0.0033(8) -0.0007(7)
C23 0.0276(9) 0.0220(8) 0.0315(9) 0.0060(7) 0.0008(7) 0.0010(7)
C24 0.0269(8) 0.0225(8) 0.0256(8) 0.0100(7) 0.0079(7) 0.0072(6)
C25 0.0255(8) 0.0357(9) 0.0304(9) 0.0149(8) 0.0039(7) 0.0088(7)
C26 0.0228(8) 0.0280(8) 0.0188(8) 0.0085(7) 0.0010(6) 0.0004(6)
O27 0.0264(6) 0.0204(5) 0.0249(6) 0.0051(5) 0.0091(5) 0.0002(4)
C28 0.0267(8) 0.0253(8) 0.0223(8) 0.0136(7) 0.0053(6) 0.0064(7)
O29 0.0331(7) 0.0373(7) 0.0202(6) 0.0019(5) 0.0032(5) 0.0095(5)
C30 0.0306(9) 0.0292(9) 0.0421(11) 0.0123(8) 0.0101(8) -0.0017(7)

loop_
_atom_type_symbol
_atom_type_scat_dispersion_real
_atom_type_scat_dispersion_imag
_atom_type_scat_Cromer_Mann_a1
_atom_type_scat_Cromer_Mann_b1
_atom_type_scat_Cromer_Mann_a2
_atom_type_scat_Cromer_Mann_b2
_atom_type_scat_Cromer_Mann_a3
_atom_type_scat_Cromer_Mann_b3
_atom_type_scat_Cromer_Mann_a4
_atom_type_scat_Cromer_Mann_b4
_atom_type_scat_Cromer_Mann_c
_atom_type_scat_source
C 0.0033 0.0016 2.3100 20.8439 1.0200 10.2075 1.5886 0.5687 0.8650 51.6512 0.2156 'International Tables Vol C 4.2.6.8 and 6.1.1.4'
H 0.0000 0.0000 0.4930 10.5109 0.3229 26.1257 0.1402 3.1424 0.0408 57.7998 0.0030 'International Tables Vol C 4.2.6.8 and 6.1.1.4'
B 0.0013 0.0007 2.0545 23.2185 1.3326 1.0210 1.0979 60.3498 0.7068 0.1403 -0.1932 'International Tables Vol C 4.2.6.8 and 6.1.1.4'
F 0.0171 0.0103 3.5392 10.2825 2.6412 4.2944 1.5170 0.2615 1.0243 26.1476 0.2776 'International Tables Vol C 4.2.6.8 and 6.1.1.4'
N 0.0061 0.0033 12.2126 0.0057 3.1322 9.8933 2.0125 28.9975 1.1663 0.5826 -11.5290 'International Tables Vol C 4.2.6.8 and 6.1.1.4'
O 0.0106 0.0060 3.0485 13.2771 2.2868 5.7011 1.5463 0.3239 0.8670 32.9089 0.2508 'International Tables Vol C 4.2.6.8 and 6.1.1.4'

loop_
_geom_angle_atom_site_label_1
_geom_angle_site_symmetry_1
_geom_angle_atom_site_label_2
_geom_angle_site_symmetry_2
_geom_angle_atom_site_label_3
_geom_angle_site_symmetry_3
_geom_angle
_geom_angle_publ_flag
F1 . B2 . F3 . 108.25(14) yes
F1 . B2 . F4 . 109.70(13) yes
F3 . B2 . F4 . 109.95(15) yes
F1 . B2 . F5 . 109.72(14) yes
F3 . B2 . F5 . 109.32(14) yes
F4 . B2 . F5 . 109.87(14) yes
C7 . O6 . H61 . 107.8 no
O6 . C7 . C8 . 106.75(11) yes
O6 . C7 . C26 . 108.36(12) yes
C8 . C7 . C26 . 103.48(11) yes
O6 . C7 . H71 . 112.5 no
C8 . C7 . H71 . 112.6 no
C26 . C7 . H71 . 112.6 no
C7 . C8 . N9 . 109.95(11) yes
C7 . C8 . C24 . 105.64(12) yes
N9 . C8 . C24 . 113.23(11) yes
C7 . C8 . H81 . 109.8 no
N9 . C8 . H81 . 107.0 no
C24 . C8 . H81 . 111.2 no
C8 . N9 . C10 . 115.34(11) yes
C8 . N9 . C17 . 111.36(10) yes
C10 . N9 . C17 . 110.88(11) yes
C8 . N9 . H91 . 105.4 no
C10 . N9 . H91 . 106.9 no
C17 . N9 . H91 . 106.3 no
N9 . C10 . C11 . 115.59(11) yes
N9 . C10 . H101 . 104.1 no
C11 . C10 . H101 . 110.1 no
N9 . C10 . H102 . 107.1 no
C11 . C10 . H102 . 110.0 no
H101 . C10 . H102 . 109.7 no
C10 . C11 . C12 . 119.50(14) yes
C10 . C11 . C16 . 121.49(14) yes
C12 . C11 . C16 . 118.74(14) yes
C11 . C12 . C13 . 120.66(15) yes
C11 . C12 . H121 . 119.3 no
C13 . C12 . H121 . 120.0 no
C12 . C13 . C14 . 119.94(16) yes
C12 . C13 . H131 . 119.2 no
C14 . C13 . H131 . 120.8 no
C13 . C14 . C15 . 120.20(16) yes
C13 . C14 . H141 . 119.7 no
C15 . C14 . H141 . 120.1 no
C14 . C15 . C16 . 119.96(16) yes
C14 . C15 . H151 . 121.4 no
C16 . C15 . H151 . 118.7 no
C11 . C16 . C15 . 120.50(16) yes
C11 . C16 . H161 . 119.9 no
C15 . C16 . H161 . 119.6 no
N9 . C17 . C18 . 111.82(11) yes
N9 . C17 . H172 . 106.6 no
C18 . C17 . H172 . 111.9 no
N9 . C17 . H171 . 106.2 no
C18 . C17 . H171 . 109.3 no
H172 . C17 . H171 . 110.8 no
C17 . C18 . C19 . 120.82(14) yes
C17 . C18 . C23 . 119.91(14) yes
C19 . C18 . C23 . 119.13(15) yes
C18 . C19 . C20 . 120.06(16) yes
C18 . C19 . H191 . 119.4 no
C20 . C19 . H191 . 120.5 no
C19 . C20 . C21 . 120.25(16) yes
C19 . C20 . H201 . 118.6 no
C21 . C20 . H201 . 121.2 no
C20 . C21 . C22 . 119.73(16) yes
C20 . C21 . H211 . 120.8 no
C22 . C21 . H211 . 119.4 no
C21 . C22 . C23 . 120.41(17) yes
C21 . C22 . H221 . 118.6 no
C23 . C22 . H221 . 121.0 no
C18 . C23 . C22 . 120.40(16) yes
C18 . C23 . H231 . 118.6 no
C22 . C23 . H231 . 121.0 no
C8 . C24 . C25 . 106.13(12) yes
C8 . C24 . H242 . 110.7 no
C25 . C24 . H242 . 111.2 no
C8 . C24 . H241 . 109.7 no
C25 . C24 . H241 . 109.2 no
H242 . C24 . H241 . 109.8 no
C24 . C25 . C26 . 104.56(12) yes
C24 . C25 . H251 . 111.8 no
C26 . C25 . H251 . 111.8 no
C24 . C25 . H252 . 110.1 no
C26 . C25 . H252 . 107.8 no
H251 . C25 . H252 . 110.6 no
C7 . C26 . C25 . 103.67(12) yes
C7 . C26 . O27 . 109.14(12) yes
C25 . C26 . O27 . 106.47(13) yes
C7 . C26 . H261 . 112.3 no
C25 . C26 . H261 . 114.5 no
O27 . C26 . H261 . 110.3 no
C26 . O27 . C28 . 116.05(12) yes
O27 . C28 . O29 . 122.82(14) yes
O27 . C28 . C30 . 111.05(14) yes
O29 . C28 . C30 . 126.12(15) yes
C28 . C30 . H301 . 109.9 no
C28 . C30 . H303 . 109.2 no
H301 . C30 . H303 . 110.5 no
C28 . C30 . H302 . 108.6 no
H301 . C30 . H302 . 109.7 no
H303 . C30 . H302 . 108.9 no

loop_
_geom_bond_atom_site_label_1
_geom_bond_site_symmetry_1
_geom_bond_atom_site_label_2
_geom_bond_site_symmetry_2
_geom_bond_distance
_geom_bond_publ_flag
F1 . B2 . 1.396(2) yes
B2 . F3 . 1.389(2) yes
B2 . F4 . 1.385(2) yes
B2 . F5 . 1.373(2) yes
O6 . C7 . 1.4280(17) yes
O6 . H61 . 0.849 no
C7 . C8 . 1.5469(19) yes
C7 . C26 . 1.525(2) yes
C7 . H71 . 0.991 no
C8 . N9 . 1.5132(17) yes
C8 . C24 . 1.5453(19) yes
C8 . H81 . 0.992 no
N9 . C10 . 1.5227(17) yes
N9 . C17 . 1.5191(17) yes
N9 . H91 . 0.936 no
C10 . C11 . 1.505(2) yes
C10 . H101 . 0.989 no
C10 . H102 . 0.985 no
C11 . C12 . 1.392(2) yes
C11 . C16 . 1.392(2) yes
C12 . C13 . 1.389(2) yes
C12 . H121 . 0.963 no
C13 . C14 . 1.378(2) yes
C13 . H131 . 0.971 no
C14 . C15 . 1.382(2) yes
C14 . H141 . 0.972 no
C15 . C16 . 1.390(2) yes
C15 . H151 . 0.969 no
C16 . H161 . 0.983 no
C17 . C18 . 1.5068(19) yes
C17 . H172 . 0.994 no
C17 . H171 . 0.978 no
C18 . C19 . 1.390(2) yes
C18 . C23 . 1.393(2) yes
C19 . C20 . 1.395(2) yes
C19 . H191 . 0.985 no
C20 . C21 . 1.384(3) yes
C20 . H201 . 0.968 no
C21 . C22 . 1.380(3) yes
C21 . H211 . 0.971 no
C22 . C23 . 1.386(2) yes
C22 . H221 . 0.971 no
C23 . H231 . 0.971 no
C24 . C25 . 1.533(2) yes
C24 . H242 . 0.983 no
C24 . H241 . 0.983 no
C25 . C26 . 1.513(2) yes
C25 . H251 . 1.002 no
C25 . H252 . 1.001 no
C26 . O27 . 1.4589(18) yes
C26 . H261 . 0.994 no
O27 . C28 . 1.3556(17) yes
C28 . O29 . 1.2018(18) yes
C28 . C30 . 1.494(2) yes
C30 . H301 . 0.978 no
C30 . H303 . 0.971 no
C30 . H302 . 0.985 no

loop_
_geom_hbond_atom_site_label_D
_geom_hbond_site_symmetry_D
_geom_hbond_atom_site_label_H
_geom_hbond_site_symmetry_H
_geom_hbond_atom_site_label_A
_geom_hbond_site_symmetry_A
_geom_hbond_angle_DHA
_geom_hbond_distance_DH
_geom_hbond_distance_HA
_geom_hbond_distance_DA
_geom_hbond_publ_flag
C13 . H131 . O29 1_556 144 0.97 2.46 3.293(2) yes
C17 . H171 . O29 2_755 153 0.98 2.31 3.207(2) yes
C23 . H231 . O6 . 142 0.97 2.60 3.415(2) yes
